data_7224702
loop_
_publ_author_name
'Shen, Fang-Fang'
'Wang, Chuan-Zeng'
'Zhao, Wen-Xuan'
'Zhang, Yun-Qian'
'Xue, Sai-Feng'
'Zhu, Qian-Jiang'
'Tao, Zhu'
'Lindoy, Leonard F.'
'Wei, Gang'

_publ_section_title
;
 Coordination of alkaline-earth metal cations to a symmetrical
 octamethyl-substituted cucurbituril in the presence of polychlorido
 cadmium(ii) anions
;
_journal_issue 26
_journal_name_full CrystEngComm
_journal_page_first 4988
_journal_paper_doi 10.1039/C6CE00255B
_journal_volume 18
_journal_year 2016
_chemical_formula_moiety 'C44 H72 N24 O22 Sr2, H4 O2 Cd2 Cl8, 8(H2 O) '
_chemical_formula_sum 'C44 H92 Cd2 Cl8 N24 O32 Sr2'
_chemical_formula_weight 2153.06
_chemical_name_systematic
;
 ?
;
_space_group_IT_number 2
_symmetry_cell_setting triclinic
_symmetry_space_group_name_Hall '-P 1'
_symmetry_space_group_name_H-M 'P -1'
_atom_sites_solution_hydrogens geom
_atom_sites_solution_primary direct
_atom_sites_solution_secondary difmap
_audit_creation_method SHELXL-97
_audit_update_record
;
2016-03-17 deposited with the CCDC.
2016-03-23 downloaded from the CCDC.
;
_cell_angle_alpha 99.314(28)
_cell_angle_beta 107.545(18)
_cell_angle_gamma 105.669(18)
_cell_formula_units_Z 1
_cell_length_a 10.694(19)
_cell_length_b 13.459(23)
_cell_length_c 15.1057(27)
_cell_measurement_reflns_used 6661
_cell_measurement_temperature 223(2)
_cell_measurement_theta_max 27.71
_cell_measurement_theta_min 2.35
_cell_volume 1925(5)
_computing_cell_refinement 'SAINT (Bruker, 2005)'
_computing_data_collection 'APEX2 (Bruker, 2005)'
_computing_data_reduction SAINT
_computing_molecular_graphics 'Ortep-3 for Windows (Farrugia, 1997)'
_computing_publication_material 'WinGX (Farrugia, 1999)'
_computing_structure_refinement 'SHELXL97 (Sheldrick, 2008)'
_computing_structure_solution 'SHELXS97 (Sheldrick, 2008)'
_diffrn_ambient_temperature 223(2)
_diffrn_measured_fraction_theta_full 0.986
_diffrn_measured_fraction_theta_max 0.986
_diffrn_measurement_device_type 'Bruker Smart Apex2 CCD Detector'
_diffrn_measurement_method '\f and \w scan'
_diffrn_radiation_monochromator graphite
_diffrn_radiation_source 'fine-focus sealed tube'
_diffrn_radiation_type MoK\a
_diffrn_radiation_wavelength 0.71073
_diffrn_reflns_av_R_equivalents 0.0552
_diffrn_reflns_av_sigmaI/netI 0.0572
_diffrn_reflns_limit_h_max 12
_diffrn_reflns_limit_h_min -12
_diffrn_reflns_limit_k_max 15
_diffrn_reflns_limit_k_min -15
_diffrn_reflns_limit_l_max 17
_diffrn_reflns_limit_l_min -17
_diffrn_reflns_number 20593
_diffrn_reflns_theta_full 25.00
_diffrn_reflns_theta_max 25.00
_diffrn_reflns_theta_min 1.47
_exptl_absorpt_coefficient_mu 2.299
_exptl_absorpt_correction_T_max 0.6199
_exptl_absorpt_correction_T_min 0.5359
_exptl_absorpt_correction_type multi-scan
_exptl_absorpt_process_details 'SADABS (Bruker, 2008)'
_exptl_crystal_colour colorless
_exptl_crystal_density_diffrn 1.857
_exptl_crystal_density_method 'not measured'
_exptl_crystal_description prism
_exptl_crystal_F_000 1088
_exptl_crystal_size_max 0.31
_exptl_crystal_size_mid 0.26
_exptl_crystal_size_min 0.23
_platon_squeeze_details
;
;
_refine_diff_density_max 1.525
_refine_diff_density_min -2.105
_refine_diff_density_rms 0.154
_refine_ls_extinction_method none
_refine_ls_goodness_of_fit_ref 1.076
_refine_ls_hydrogen_treatment constr
_refine_ls_matrix_type full
_refine_ls_number_parameters 469
_refine_ls_number_reflns 6668
_refine_ls_number_restraints 0
_refine_ls_restrained_S_all 1.076
_refine_ls_R_factor_all 0.0782
_refine_ls_R_factor_gt 0.0675
_refine_ls_shift/su_max 0.003
_refine_ls_shift/su_mean 0.000
_refine_ls_structure_factor_coef Fsqd
_refine_ls_weighting_details 'calc w=1/[\s^2^(Fo^2^)+(0.1226P)^2^+7.6414P] where P=(Fo^2^+2Fc^2^)/3'
_refine_ls_weighting_scheme calc
_refine_ls_wR_factor_gt 0.2033
_refine_ls_wR_factor_ref 0.2125
_reflns_number_gt 5420
_reflns_number_total 6668
_reflns_threshold_expression >2sigma(I)
_cod_data_source_file c6ce00255b2.cif
_cod_data_source_block complex2
_cod_depositor_comments 'Adding full bibliography for 7224701--7224703.cif.'
_cod_original_cell_volume 1925(6)
_cod_database_code 7224702

loop_
_symmetry_equiv_pos_as_xyz
'x, y, z'
'-x, -y, -z'

loop_
_atom_site_label
_atom_site_type_symbol
_atom_site_fract_x
_atom_site_fract_y
_atom_site_fract_z
_atom_site_U_iso_or_equiv
_atom_site_adp_type
_atom_site_occupancy
_atom_site_symmetry_multiplicity
_atom_site_calc_flag
_atom_site_refinement_flags
O6W O 0.3309(9) 0.3408(9) 0.0689(7) 0.103(3) Uani 1 1 d .
O1W O 0.1130(5) 0.2298(5) 0.4544(4) 0.0434(13) Uani 1 1 d .
O2W O 0.0481(6) 0.0446(5) 0.6479(5) 0.0518(15) Uani 1 1 d .
O3W O 0.2574(7) 0.2900(5) 0.8080(4) 0.0603(17) Uani 1 1 d .
O4W O 0.2395(7) 0.4241(5) 0.6490(5) 0.0616(17) Uani 1 1 d .
O5W O 0.2166(8) 0.0498(5) 0.5180(5) 0.0665(19) Uani 1 1 d .
Sr1 Sr 0.19982(6) 0.21627(5) 0.62706(4) 0.0278(2) Uani 1 1 d .
Cd1 Cd 0.53989(8) 0.40159(5) 0.08996(5) 0.0572(3) Uani 1 1 d .
Cl1 Cl 0.4443(2) 0.42465(17) 0.22229(15) 0.0492(5) Uani 1 1 d .
Cl2 Cl 0.4239(3) 0.21440(17) -0.00818(16) 0.0547(6) Uani 1 1 d .
Cl3 Cl 0.6757(4) 0.5239(2) 0.01456(18) 0.0710(8) Uani 1 1 d .
Cl4 Cl 0.7700(3) 0.3893(3) 0.2018(2) 0.0753(8) Uani 1 1 d .
C1 C 0.4885(7) 0.1463(5) 0.7806(5) 0.0262(14) Uani 1 1 d .
C2 C 0.6625(7) 0.0891(6) 0.8741(5) 0.0294(14) Uani 1 1 d .
C3 C 0.7318(7) 0.2076(5) 0.8690(4) 0.0263(14) Uani 1 1 d .
C4 C 0.8228(8) 0.0932(6) 0.7950(5) 0.0346(16) Uani 1 1 d .
C5 C 0.6157(7) 0.3334(5) 0.7959(5) 0.0262(14) Uani 1 1 d .
H5A H 0.6836 0.3900 0.8529 0.031 Uiso 1 1 calc R
H5B H 0.5239 0.3401 0.7865 0.031 Uiso 1 1 calc R
C6 C 0.9208(7) 0.2794(6) 0.8006(5) 0.0327(15) Uani 1 1 d .
H6A H 0.9969 0.2550 0.7942 0.039 Uiso 1 1 calc R
H6B H 0.9603 0.3396 0.8584 0.039 Uiso 1 1 calc R
C7 C 0.5551(7) 0.3406(5) 0.6279(5) 0.0254(13) Uani 1 1 d .
C8 C 0.7954(7) 0.3956(5) 0.7163(5) 0.0255(13) Uani 1 1 d .
C9 C 0.7700(7) 0.4128(5) 0.6119(5) 0.0251(13) Uani 1 1 d .
C10 C 0.8947(6) 0.2928(5) 0.6366(5) 0.0259(14) Uani 1 1 d .
C11 C 0.5385(7) 0.3752(6) 0.4726(5) 0.0313(15) Uani 1 1 d .
H11A H 0.5866 0.4411 0.4595 0.038 Uiso 1 1 calc R
H11B H 0.4474 0.3778 0.4716 0.038 Uiso 1 1 calc R
C12 C 0.8538(7) 0.3354(5) 0.4813(5) 0.0282(14) Uani 1 1 d .
H12A H 0.8710 0.4058 0.4681 0.034 Uiso 1 1 calc R
H12B H 0.9363 0.3151 0.4852 0.034 Uiso 1 1 calc R
C13 C 0.3874(7) 0.2144(6) 0.3381(5) 0.0335(16) Uani 1 1 d .
C14 C 0.6195(7) 0.2868(5) 0.3503(5) 0.0269(14) Uani 1 1 d .
H14 H 0.6501 0.3558 0.3345 0.032 Uiso 1 1 calc R
C15 C 0.5414(7) 0.1941(5) 0.2598(5) 0.0275(14) Uani 1 1 d .
H15 H 0.5402 0.2181 0.2011 0.033 Uiso 1 1 calc R
C16 C 0.7364(7) 0.1629(5) 0.3542(5) 0.0281(14) Uani 1 1 d .
C17 C 0.5966(7) 0.0317(5) 0.1984(5) 0.0317(15) Uani 1 1 d .
H17A H 0.6827 0.0146 0.2117 0.038 Uiso 1 1 calc R
H17B H 0.5777 0.0522 0.1376 0.038 Uiso 1 1 calc R
C18 C 0.7174(7) -0.0814(5) 0.8206(5) 0.0329(15) Uani 1 1 d .
H18A H 0.7079 -0.0985 0.8794 0.039 Uiso 1 1 calc R
H18B H 0.8024 -0.0924 0.8162 0.039 Uiso 1 1 calc R
C19 C 0.6795(9) 0.0751(7) 0.9735(6) 0.0451(19) Uani 1 1 d .
H19A H 0.7775 0.0921 1.0106 0.068 Uiso 1 1 calc R
H19B H 0.6289 0.0016 0.9687 0.068 Uiso 1 1 calc R
H19C H 0.6429 0.1227 1.0052 0.068 Uiso 1 1 calc R
C20 C 0.8147(9) 0.2895(7) 0.9663(5) 0.0424(18) Uani 1 1 d .
H20A H 0.7528 0.2964 1.0006 0.064 Uiso 1 1 calc R
H20B H 0.8573 0.3581 0.9565 0.064 Uiso 1 1 calc R
H20C H 0.8869 0.2660 1.0036 0.064 Uiso 1 1 calc R
C21 C 0.8793(8) 0.4970(6) 0.7994(5) 0.0424(18) Uani 1 1 d .
H21A H 0.8290 0.5472 0.7956 0.064 Uiso 1 1 calc R
H21B H 0.9693 0.5294 0.7951 0.064 Uiso 1 1 calc R
H21C H 0.8928 0.4785 0.8603 0.064 Uiso 1 1 calc R
C22 C 0.8306(10) 0.5275(6) 0.6096(6) 0.048(2) Uani 1 1 d .
H22A H 0.9314 0.5518 0.6399 0.072 Uiso 1 1 calc R
H22B H 0.7942 0.5726 0.6442 0.072 Uiso 1 1 calc R
H22C H 0.8051 0.5316 0.5433 0.072 Uiso 1 1 calc R
N1 N 0.5172(6) 0.0639(4) 0.8133(4) 0.0274(12) Uani 1 1 d .
N2 N 0.6128(5) 0.2324(4) 0.8140(4) 0.0247(11) Uani 1 1 d .
N3 N 0.7330(6) 0.0306(5) 0.8288(4) 0.0329(13) Uani 1 1 d .
N4 N 0.8203(6) 0.1939(5) 0.8141(4) 0.0308(13) Uani 1 1 d .
N5 N 0.6514(5) 0.3498(4) 0.7125(4) 0.0237(11) Uani 1 1 d .
N6 N 0.6178(6) 0.3721(4) 0.5668(4) 0.0278(12) Uani 1 1 d .
N7 N 0.8665(6) 0.3172(5) 0.7180(4) 0.0298(12) Uani 1 1 d .
N8 N 0.8373(6) 0.3445(4) 0.5739(4) 0.0278(12) Uani 1 1 d .
N9 N 0.5174(6) 0.2843(5) 0.3966(4) 0.0313(13) Uani 1 1 d .
N10 N 0.4017(6) 0.1551(4) 0.2620(4) 0.0297(12) Uani 1 1 d .
N11 N 0.7360(6) 0.2591(4) 0.4020(4) 0.0283(12) Uani 1 1 d .
N12 N 0.6180(6) 0.1212(4) 0.2739(4) 0.0286(12) Uani 1 1 d .
O1 O 0.3765(5) 0.1466(4) 0.7321(4) 0.0337(11) Uani 1 1 d .
O2 O 0.4271(5) 0.3093(4) 0.6080(3) 0.0334(11) Uani 1 1 d .
O3 O 0.2789(6) 0.2064(5) 0.3503(4) 0.0509(15) Uani 1 1 d .
O4 O 0.8934(7) 0.0602(5) 0.7560(5) 0.0542(16) Uani 1 1 d .
O5 O 0.9626(5) 0.2354(4) 0.6227(4) 0.0345(11) Uani 1 1 d .
O6 O 0.8248(5) 0.1229(4) 0.3801(4) 0.0399(12) Uani 1 1 d .

loop_
_atom_site_aniso_label
_atom_site_aniso_U_11
_atom_site_aniso_U_22
_atom_site_aniso_U_33
_atom_site_aniso_U_23
_atom_site_aniso_U_13
_atom_site_aniso_U_12
O6W 0.067(5) 0.124(8) 0.090(6) 0.005(6) 0.015(5) 0.018(5)
O1W 0.035(3) 0.062(4) 0.038(3) 0.014(3) 0.017(2) 0.019(3)
O2W 0.051(3) 0.039(3) 0.073(4) 0.012(3) 0.036(3) 0.014(3)
O3W 0.070(4) 0.070(4) 0.034(3) -0.002(3) 0.006(3) 0.037(4)
O4W 0.060(4) 0.036(3) 0.079(5) 0.012(3) 0.022(3) 0.007(3)
O5W 0.092(5) 0.059(4) 0.051(4) 0.005(3) 0.022(4) 0.039(4)
Sr1 0.0229(3) 0.0288(4) 0.0316(4) 0.0064(3) 0.0102(3) 0.0089(3)
Cd1 0.0786(5) 0.0486(4) 0.0439(4) 0.0121(3) 0.0266(4) 0.0158(3)
Cl1 0.0551(12) 0.0508(12) 0.0471(11) 0.0152(9) 0.0164(10) 0.0276(10)
Cl2 0.0772(15) 0.0419(11) 0.0476(12) 0.0117(9) 0.0246(11) 0.0225(10)
Cl3 0.122(2) 0.0494(13) 0.0553(14) 0.0168(11) 0.0448(15) 0.0338(14)
Cl4 0.0556(15) 0.108(2) 0.0637(15) 0.0160(15) 0.0336(13) 0.0208(14)
C1 0.033(4) 0.026(3) 0.023(3) 0.006(3) 0.016(3) 0.010(3)
C2 0.030(4) 0.037(4) 0.026(3) 0.012(3) 0.014(3) 0.011(3)
C3 0.030(3) 0.029(3) 0.020(3) 0.004(3) 0.009(3) 0.011(3)
C4 0.036(4) 0.041(4) 0.033(4) 0.013(3) 0.017(3) 0.017(3)
C5 0.030(3) 0.026(3) 0.027(3) 0.006(3) 0.017(3) 0.009(3)
C6 0.023(3) 0.045(4) 0.034(4) 0.017(3) 0.012(3) 0.012(3)
C7 0.028(4) 0.024(3) 0.028(3) 0.006(3) 0.015(3) 0.011(3)
C8 0.028(3) 0.021(3) 0.028(3) 0.006(3) 0.013(3) 0.007(3)
C9 0.030(3) 0.024(3) 0.026(3) 0.008(3) 0.015(3) 0.011(3)
C10 0.021(3) 0.024(3) 0.032(4) 0.008(3) 0.011(3) 0.004(3)
C11 0.035(4) 0.038(4) 0.029(4) 0.009(3) 0.015(3) 0.021(3)
C12 0.028(3) 0.030(3) 0.029(3) 0.005(3) 0.017(3) 0.007(3)
C13 0.034(4) 0.041(4) 0.031(4) 0.011(3) 0.015(3) 0.018(3)
C14 0.031(4) 0.030(3) 0.026(3) 0.011(3) 0.015(3) 0.013(3)
C15 0.038(4) 0.028(3) 0.022(3) 0.010(3) 0.013(3) 0.014(3)
C16 0.025(3) 0.025(3) 0.037(4) 0.010(3) 0.013(3) 0.007(3)
C17 0.035(4) 0.031(4) 0.034(4) 0.005(3) 0.021(3) 0.010(3)
C18 0.028(4) 0.032(4) 0.038(4) 0.012(3) 0.008(3) 0.012(3)
C19 0.057(5) 0.050(5) 0.033(4) 0.018(4) 0.020(4) 0.016(4)
C20 0.048(5) 0.046(4) 0.025(4) 0.002(3) 0.007(3) 0.014(4)
C21 0.041(4) 0.040(4) 0.034(4) 0.003(3) 0.012(3) 0.002(3)
C22 0.062(5) 0.034(4) 0.050(5) 0.014(4) 0.026(4) 0.013(4)
N1 0.026(3) 0.030(3) 0.030(3) 0.010(2) 0.013(2) 0.011(2)
N2 0.023(3) 0.023(3) 0.027(3) 0.006(2) 0.010(2) 0.006(2)
N3 0.037(3) 0.032(3) 0.036(3) 0.011(3) 0.020(3) 0.015(3)
N4 0.031(3) 0.037(3) 0.031(3) 0.016(3) 0.018(3) 0.012(3)
N5 0.019(3) 0.026(3) 0.026(3) 0.007(2) 0.012(2) 0.005(2)
N6 0.031(3) 0.032(3) 0.026(3) 0.010(2) 0.014(2) 0.014(2)
N7 0.025(3) 0.038(3) 0.033(3) 0.013(2) 0.015(2) 0.015(2)
N8 0.030(3) 0.033(3) 0.030(3) 0.013(2) 0.018(2) 0.013(2)
N9 0.035(3) 0.039(3) 0.028(3) 0.008(2) 0.017(3) 0.017(3)
N10 0.030(3) 0.031(3) 0.029(3) 0.006(2) 0.013(2) 0.011(2)
N11 0.027(3) 0.027(3) 0.031(3) 0.008(2) 0.010(2) 0.009(2)
N12 0.033(3) 0.027(3) 0.031(3) 0.010(2) 0.015(3) 0.014(2)
O1 0.027(3) 0.037(3) 0.037(3) 0.012(2) 0.008(2) 0.012(2)
O2 0.025(3) 0.041(3) 0.034(3) 0.009(2) 0.013(2) 0.010(2)
O3 0.039(3) 0.065(4) 0.048(3) 0.000(3) 0.023(3) 0.017(3)
O4 0.062(4) 0.057(4) 0.079(4) 0.030(3) 0.056(4) 0.035(3)
O5 0.029(3) 0.047(3) 0.038(3) 0.016(2) 0.017(2) 0.021(2)
O6 0.030(3) 0.032(3) 0.055(3) 0.005(2) 0.011(2) 0.015(2)

loop_
_atom_type_symbol
_atom_type_description
_atom_type_scat_dispersion_real
_atom_type_scat_dispersion_imag
_atom_type_scat_source
C C 0.0033 0.0016 'International Tables Vol C Tables 4.2.6.8 and 6.1.1.4'
H H 0.0000 0.0000 'International Tables Vol C Tables 4.2.6.8 and 6.1.1.4'
N N 0.0061 0.0033 'International Tables Vol C Tables 4.2.6.8 and 6.1.1.4'
O O 0.0106 0.0060 'International Tables Vol C Tables 4.2.6.8 and 6.1.1.4'
Sr Sr -1.5307 3.2498 'International Tables Vol C Tables 4.2.6.8 and 6.1.1.4'
Cd Cd -0.8075 1.2024 'International Tables Vol C Tables 4.2.6.8 and 6.1.1.4'
Cl Cl 0.1484 0.1585 'International Tables Vol C Tables 4.2.6.8 and 6.1.1.4'

loop_
_geom_angle_atom_site_label_1
_geom_angle_atom_site_label_2
_geom_angle_atom_site_label_3
_geom_angle
_geom_angle_site_symmetry_1
_geom_angle_site_symmetry_3
O2 Sr1 O1W 78.55(18) . .
O2 Sr1 O2W 146.00(17) . .
O1W Sr1 O2W 111.6(2) . .
O2 Sr1 O1 76.0(2) . .
O1W Sr1 O1 138.58(16) . .
O2W Sr1 O1 75.9(2) . .
O2 Sr1 O3W 102.1(2) . .
O1W Sr1 O3W 150.8(2) . .
O2W Sr1 O3W 84.5(2) . .
O1 Sr1 O3W 67.49(19) . .
O2 Sr1 O5 143.09(18) . 1_455
O1W Sr1 O5 82.53(17) . 1_455
O2W Sr1 O5 70.7(2) . 1_455
O1 Sr1 O5 135.18(17) . 1_455
O3W Sr1 O5 80.12(19) . 1_455
O2 Sr1 O5W 81.7(2) . .
O1W Sr1 O5W 73.3(2) . .
O2W Sr1 O5W 71.3(2) . .
O1 Sr1 O5W 71.1(2) . .
O3W Sr1 O5W 135.9(2) . .
O5 Sr1 O5W 122.4(2) 1_455 .
O2 Sr1 O4W 69.98(19) . .
O1W Sr1 O4W 77.0(2) . .
O2W Sr1 O4W 142.9(2) . .
O1 Sr1 O4W 122.5(2) . .
O3W Sr1 O4W 75.9(2) . .
O5 Sr1 O4W 75.05(19) 1_455 .
O5W Sr1 O4W 142.3(2) . .
O6W Cd1 Cl2 66.1(3) . .
O6W Cd1 Cl1 56.3(3) . .
Cl2 Cd1 Cl1 107.72(11) . .
O6W Cd1 Cl3 133.6(3) . .
Cl2 Cd1 Cl3 114.23(14) . .
Cl1 Cd1 Cl3 136.35(11) . .
O6W Cd1 Cl4 136.2(3) . .
Cl2 Cd1 Cl4 100.26(13) . .
Cl1 Cd1 Cl4 93.83(15) . .
Cl3 Cd1 Cl4 90.23(16) . .
O6W Cd1 Cl3 54.3(3) . 2_665
Cl2 Cd1 Cl3 94.70(13) . 2_665
Cl1 Cd1 Cl3 84.97(14) . 2_665
Cl3 Cd1 Cl3 80.28(17) . 2_665
Cl4 Cd1 Cl3 164.62(10) . 2_665
Cd1 Cl3 Cd1 99.72(17) . 2_665
O1 C1 N1 126.9(6) . .
O1 C1 N2 125.4(6) . .
N1 C1 N2 107.7(6) . .
N3 C2 N1 112.2(6) . .
N3 C2 C19 111.4(6) . .
N1 C2 C19 112.8(6) . .
N3 C2 C3 101.8(5) . .
N1 C2 C3 102.0(5) . .
C19 C2 C3 115.8(6) . .
N2 C3 N4 111.8(5) . .
N2 C3 C20 112.0(6) . .
N4 C3 C20 111.8(6) . .
N2 C3 C2 102.7(5) . .
N4 C3 C2 102.9(5) . .
C20 C3 C2 115.0(6) . .
O4 C4 N4 127.2(7) . .
O4 C4 N3 123.6(7) . .
N4 C4 N3 109.2(6) . .
N2 C5 N5 114.1(5) . .
N2 C5 H5A 108.7 . .
N5 C5 H5A 108.7 . .
N2 C5 H5B 108.7 . .
N5 C5 H5B 108.7 . .
H5A C5 H5B 107.6 . .
N4 C6 N7 114.7(6) . .
N4 C6 H6A 108.6 . .
N7 C6 H6A 108.6 . .
N4 C6 H6B 108.6 . .
N7 C6 H6B 108.6 . .
H6A C6 H6B 107.6 . .
O2 C7 N5 125.7(6) . .
O2 C7 N6 124.4(6) . .
N5 C7 N6 109.9(6) . .
N7 C8 N5 112.4(5) . .
N7 C8 C21 111.9(6) . .
N5 C8 C21 111.9(5) . .
N7 C8 C9 103.1(5) . .
N5 C8 C9 101.7(5) . .
C21 C8 C9 115.2(6) . .
N8 C9 N6 113.8(5) . .
N8 C9 C22 111.6(6) . .
N6 C9 C22 111.7(6) . .
N8 C9 C8 101.6(5) . .
N6 C9 C8 102.7(5) . .
C22 C9 C8 114.9(6) . .
O5 C10 N8 125.7(6) . .
O5 C10 N7 125.9(6) . .
N8 C10 N7 108.5(6) . .
N6 C11 N9 113.5(6) . .
N6 C11 H11A 108.9 . .
N9 C11 H11A 108.9 . .
N6 C11 H11B 108.9 . .
N9 C11 H11B 108.9 . .
H11A C11 H11B 107.7 . .
N11 C12 N8 114.3(5) . .
N11 C12 H12A 108.7 . .
N8 C12 H12A 108.7 . .
N11 C12 H12B 108.7 . .
N8 C12 H12B 108.7 . .
H12A C12 H12B 107.6 . .
O3 C13 N10 125.5(7) . .
O3 C13 N9 126.9(7) . .
N10 C13 N9 107.5(6) . .
N11 C14 N9 114.2(5) . .
N11 C14 C15 103.8(5) . .
N9 C14 C15 103.4(5) . .
N11 C14 H14 111.6 . .
N9 C14 H14 111.6 . .
C15 C14 H14 111.6 . .
N12 C15 N10 114.6(6) . .
N12 C15 C14 103.8(5) . .
N10 C15 C14 103.5(5) . .
N12 C15 H15 111.5 . .
N10 C15 H15 111.5 . .
C14 C15 H15 111.5 . .
O6 C16 N12 126.8(6) . .
O6 C16 N11 125.8(6) . .
N12 C16 N11 107.4(5) . .
N12 C17 N1 114.1(5) . 2_656
N12 C17 H17A 108.7 . .
N1 C17 H17A 108.7 2_656 .
N12 C17 H17B 108.7 . .
N1 C17 H17B 108.7 2_656 .
H17A C17 H17B 107.6 . .
N3 C18 N10 114.2(6) . 2_656
N3 C18 H18A 108.7 . .
N10 C18 H18A 108.7 2_656 .
N3 C18 H18B 108.7 . .
N10 C18 H18B 108.7 2_656 .
H18A C18 H18B 107.6 . .
C2 C19 H19A 109.5 . .
C2 C19 H19B 109.5 . .
H19A C19 H19B 109.5 . .
C2 C19 H19C 109.5 . .
H19A C19 H19C 109.5 . .
H19B C19 H19C 109.5 . .
C3 C20 H20A 109.5 . .
C3 C20 H20B 109.5 . .
H20A C20 H20B 109.5 . .
C3 C20 H20C 109.5 . .
H20A C20 H20C 109.5 . .
H20B C20 H20C 109.5 . .
C8 C21 H21A 109.5 . .
C8 C21 H21B 109.5 . .
H21A C21 H21B 109.5 . .
C8 C21 H21C 109.5 . .
H21A C21 H21C 109.5 . .
H21B C21 H21C 109.5 . .
C9 C22 H22A 109.5 . .
C9 C22 H22B 109.5 . .
H22A C22 H22B 109.5 . .
C9 C22 H22C 109.5 . .
H22A C22 H22C 109.5 . .
H22B C22 H22C 109.5 . .
C1 N1 C17 119.7(6) . 2_656
C1 N1 C2 114.3(6) . .
C17 N1 C2 125.0(6) 2_656 .
C1 N2 C5 121.2(5) . .
C1 N2 C3 113.1(5) . .
C5 N2 C3 125.7(5) . .
C4 N3 C18 121.3(6) . .
C4 N3 C2 113.1(6) . .
C18 N3 C2 125.6(6) . .
C4 N4 C6 120.5(6) . .
C4 N4 C3 112.7(5) . .
C6 N4 C3 125.2(6) . .
C7 N5 C5 122.2(5) . .
C7 N5 C8 113.1(5) . .
C5 N5 C8 123.9(5) . .
C7 N6 C11 121.3(6) . .
C7 N6 C9 112.5(5) . .
C11 N6 C9 125.8(5) . .
C10 N7 C6 121.7(6) . .
C10 N7 C8 112.7(5) . .
C6 N7 C8 125.0(5) . .
C10 N8 C12 120.7(5) . .
C10 N8 C9 113.9(5) . .
C12 N8 C9 125.3(5) . .
C13 N9 C11 122.5(6) . .
C13 N9 C14 111.8(6) . .
C11 N9 C14 120.5(6) . .
C13 N10 C15 112.6(6) . .
C13 N10 C18 122.6(6) . 2_656
C15 N10 C18 122.8(5) . 2_656
C16 N11 C14 112.3(5) . .
C16 N11 C12 123.9(6) . .
C14 N11 C12 122.1(5) . .
C16 N12 C17 122.3(6) . .
C16 N12 C15 112.4(5) . .
C17 N12 C15 122.7(6) . .
C1 O1 Sr1 157.7(5) . .
C7 O2 Sr1 156.2(5) . .
C10 O5 Sr1 149.4(5) . 1_655

loop_
_geom_bond_atom_site_label_1
_geom_bond_atom_site_label_2
_geom_bond_distance
_geom_bond_site_symmetry_2
O6W Cd1 2.065(10) .
O1W Sr1 2.546(7) .
O2W Sr1 2.567(7) .
O3W Sr1 2.571(7) .
O4W Sr1 2.662(8) .
O5W Sr1 2.639(7) .
Sr1 O2 2.541(6) .
Sr1 O1 2.568(5) .
Sr1 O5 2.601(6) 1_455
Cd1 Cl2 2.465(4) .
Cd1 Cl1 2.518(4) .
Cd1 Cl3 2.535(4) .
Cd1 Cl4 2.596(5) .
Cd1 Cl3 2.895(5) 2_665
Cl3 Cd1 2.895(5) 2_665
C1 O1 1.203(8) .
C1 N1 1.356(9) .
C1 N2 1.392(9) .
C2 N3 1.454(9) .
C2 N1 1.459(9) .
C2 C19 1.506(10) .
C2 C3 1.592(10) .
C3 N2 1.451(9) .
C3 N4 1.461(8) .
C3 C20 1.523(10) .
C4 O4 1.216(9) .
C4 N4 1.349(10) .
C4 N3 1.375(9) .
C5 N2 1.423(9) .
C5 N5 1.456(8) .
C5 H5A 0.9800 .
C5 H5B 0.9800 .
C6 N4 1.436(9) .
C6 N7 1.442(9) .
C6 H6A 0.9800 .
C6 H6B 0.9800 .
C7 O2 1.241(8) .
C7 N5 1.340(9) .
C7 N6 1.353(9) .
C8 N7 1.457(8) .
C8 N5 1.475(8) .
C8 C21 1.533(10) .
C8 C9 1.584(9) .
C9 N8 1.459(8) .
C9 N6 1.464(9) .
C9 C22 1.515(10) .
C10 O5 1.229(8) .
C10 N8 1.360(9) .
C10 N7 1.363(9) .
C11 N6 1.433(9) .
C11 N9 1.452(9) .
C11 H11A 0.9800 .
C11 H11B 0.9800 .
C12 N11 1.439(9) .
C12 N8 1.453(8) .
C12 H12A 0.9800 .
C12 H12B 0.9800 .
C13 O3 1.209(9) .
C13 N10 1.361(9) .
C13 N9 1.373(10) .
C14 N11 1.436(9) .
C14 N9 1.459(8) .
C14 C15 1.523(9) .
C14 H14 0.9900 .
C15 N12 1.441(8) .
C15 N10 1.456(9) .
C15 H15 0.9900 .
C16 O6 1.207(8) .
C16 N12 1.364(9) .
C16 N11 1.378(9) .
C17 N12 1.433(9) .
C17 N1 1.455(9) 2_656
C17 H17A 0.9800 .
C17 H17B 0.9800 .
C18 N3 1.451(9) .
C18 N10 1.457(9) 2_656
C18 H18A 0.9800 .
C18 H18B 0.9800 .
C19 H19A 0.9700 .
C19 H19B 0.9700 .
C19 H19C 0.9700 .
C20 H20A 0.9700 .
C20 H20B 0.9700 .
C20 H20C 0.9700 .
C21 H21A 0.9700 .
C21 H21B 0.9700 .
C21 H21C 0.9700 .
C22 H22A 0.9700 .
C22 H22B 0.9700 .
C22 H22C 0.9700 .
N1 C17 1.455(9) 2_656
N10 C18 1.457(9) 2_656
O5 Sr1 2.601(6) 1_655

loop_
_platon_squeeze_void_nr
_platon_squeeze_void_average_x
_platon_squeeze_void_average_y
_platon_squeeze_void_average_z
_platon_squeeze_void_volume
_platon_squeeze_void_count_electrons
_platon_squeeze_void_content
1 0.000 0.000 0.000 213 63 ' '
2 0.500 1.000 0.500 89 15 ' '
